data_1540293
loop_
_publ_author_name
'Likforman, A.'
'Guittard, M.'
'Robert, F.'

_publ_section_title
;
 Structure du sulfure d'etain et d'indium In10 Sn6 S21
;
_journal_name_full 'Journal of Solid State Chemistry'
_journal_page_first 275
_journal_page_last 281
_journal_volume 89
_journal_year 1990
_chemical_formula_sum 'In10 S21 Sn6'
_space_group_IT_number 10
_symmetry_space_group_name_Hall '-P 2y'
_symmetry_space_group_name_H-M 'P 1 2/m 1'
_cell_angle_alpha 90
_cell_angle_beta 95.44
_cell_angle_gamma 90
_cell_formula_units_Z 2
_cell_length_a 15.571
_cell_length_b 3.842
_cell_length_c 27.583
_cell_volume 1642.687
_citation_journal_id_ASTM JSSCBI
_cod_data_source_file Likforman_JSSCBI_1990_605.cif
_cod_data_source_block In10S21Sn6
_cod_database_code 1540293

loop_
_symmetry_equiv_pos_as_xyz
x,y,z
-x,y,-z
-x,-y,-z
x,-y,z

loop_
_atom_site_label
_atom_site_type_symbol
_atom_site_fract_x
_atom_site_fract_y
_atom_site_fract_z
_atom_site_occupancy
_atom_site_U_iso_or_equiv
S11 S 0.0382 0.5 0.1125 1 0.0
S17 S 0.2695 0 0.8152 1 0.0
S8 S 0.3749 0.5 0.9274 1 0.0
In4 In 0.5 0 0.5 1 0.0
In6 In 0.4729 0 0.24931 1 0.0
S20 S 0.0086 0 0.2288 1 0.0
S18 S 0.0288 0 0.6203 1 0.0
S22 S 0.4118 0 0.0381 1 0.0
S12 S 0 0.5 0.5 1 0.0
Sn2 Sn 0.3571 0.5 0.1336 1 0.0
S21 S 0.3646 0 0.4398 1 0.0
S5 S 0.1644 0 0.9147 1 0.0
S7 S 0.1532 0.5 0.7135 1 0.0
In7 In 0.2994 0 0.96819 1 0.0
Sn6 Sn 0.0439 0.427 0.3181 0.25 0.0
S2 S 0.2386 0 0.1507 1 0.0
In2 In 0.2918 0.5 0.483 1 0.0
In1 In 0.5 0.5 0 1 0.0
In9 In 0.0874 0 0.45031 1 0.0
S6 S 0.4747 0 0.3408 1 0.0
S10 S 0.1659 0.5 0.4096 1 0.0
Sn3 Sn 0.3081 0.5 0.3444 1 0.0
S19 S 0.2022 0 0.522 1 0.0
S14 S 0.3646 0.5 0.2357 1 0.0
S3 S 0.4956 0 0.8396 1 0.0
In11 In 0.4151 0.5 0.63973 1 0.0
In5 In 0.2624 0 0.72344 1 0.0
S16 S 0.2047 0 0.3018 1 0.0
Sn1 Sn 0.0956 0.5 0.8072 1 0.0
S1 S 0 0 0 1 0.0
Sn4 Sn 0.1355 0.5 0.5847 1 0.0
Sn7 Sn 0.1731 0.38 0.2194 0.25 0.0
S13 S 0.3976 0.5 0.7378 1 0.0
Sn5 Sn 0.1533 0.5 0.6072 1 0.0
In3 In 0.0886 0.5 0.95278 1 0.0
S4 S 0.2993 0 0.6367 1 0.0
In8 In 0.1256 0 0.07802 1 0.0
S15 S 0.2028 0.5 0.0283 1 0.0
S9 S 0.4235 0.5 0.5471 1 0.0
In10 In 0.3784 0.5 0.8329 1 0.0
